data_4328271
loop_
_publ_author_name
'Nora Planas'
'Gemma Christian'
'Stephan Roeser'
'Elena Mas-Marz\'a'
'Mohan-Rao Kollipara'
'Jordi Benet-Buchholz'
'Feliu Maseras'
'Antoni Llobet'

_publ_section_title
;
 Substitution Reactions in Dinuclear Ru-Hbpp Complexes: an Evaluation of
 Through-Space Interactions
;
_journal_name_full 'Inorganic Chemistry'
_journal_page_first 1889
_journal_page_last 1901
_journal_paper_doi 10.1021/ic202225g
_journal_volume 51
_journal_year 2012
_chemical_formula_sum 'C56.7 H54.8 F18 N12 O2 P3 Ru2'
_chemical_formula_weight 1573.38
_chemical_name_systematic
; 
 ? 
;
_space_group_IT_number 14
_symmetry_cell_setting monoclinic
_symmetry_space_group_name_Hall '-P 2yn'
_symmetry_space_group_name_H-M 'P 1 21/n 1'
_atom_sites_solution_hydrogens geom
_atom_sites_solution_primary direct
_atom_sites_solution_secondary difmap
_audit_creation_method SHELXL-97
_cell_angle_alpha 90.00
_cell_angle_beta 93.961(2)
_cell_angle_gamma 90.00
_cell_formula_units_Z 4
_cell_length_a 13.2129(4)
_cell_length_b 19.9774(5)
_cell_length_c 23.3886(6)
_cell_measurement_reflns_used 9852
_cell_measurement_temperature 100(2)
_cell_measurement_theta_max 30.26
_cell_measurement_theta_min 2.47
_cell_volume 6158.9(3)
_computing_cell_refinement 'Bruker APEX2 v2009.1-0'
_computing_data_collection 'Bruker APEX2 v2009.1-0'
_computing_data_reduction 'Bruker SAINT V7.60A'
_computing_molecular_graphics 'Bruker SHELXTL'
_computing_publication_material 'Bruker SHELXTL'
_computing_structure_refinement 'SHELXS-97 (Sheldrick, 2008)'
_computing_structure_solution 'SHELXS-97 (Sheldrick, 2008)'
_diffrn_ambient_temperature 100(2)
_diffrn_detector_area_resol_mean 512
_diffrn_detector_type '4K CCD area detector APEX II'
_diffrn_measured_fraction_theta_full 0.990
_diffrn_measured_fraction_theta_max 0.990
_diffrn_measurement_device_type 'Kappa 4-axis goniometer bruker-nonius'
_diffrn_measurement_method
;
 Fullsphere data collection, phi and omega scans
;
_diffrn_measurement_specimen_support 'magnetic support whith 10 micron nylon fiber cryoloop'
_diffrn_radiation_monochromator 'Multilayer Montel 200 mirrors'
_diffrn_radiation_type MoK\a
_diffrn_radiation_wavelength 0.71073
_diffrn_reflns_av_R_equivalents 0.0986
_diffrn_reflns_av_sigmaI/netI 0.0763
_diffrn_reflns_limit_h_max 20
_diffrn_reflns_limit_h_min -20
_diffrn_reflns_limit_k_max 30
_diffrn_reflns_limit_k_min -29
_diffrn_reflns_limit_l_max 35
_diffrn_reflns_limit_l_min -35
_diffrn_reflns_number 129144
_diffrn_reflns_theta_full 33.09
_diffrn_reflns_theta_max 33.09
_diffrn_reflns_theta_min 1.72
_diffrn_source 'rotating anode x-ray tube'
_diffrn_source_current 70
_diffrn_source_power 50
_diffrn_source_size '3 mm x 0.3 mm fine focus'
_diffrn_source_type 'Bruker-Nonius FR 591'
_exptl_absorpt_coefficient_mu 0.677
_exptl_absorpt_correction_T_max 1.00
_exptl_absorpt_correction_T_min 0.94
_exptl_absorpt_correction_type empirical
_exptl_absorpt_process_details
; 
 SADABS Version 2008/1 Bruker-Nonius
 Blessing, Acta Cryst. (1995) A51 33-38
;
_exptl_crystal_colour brown
_exptl_crystal_density_diffrn 1.697
_exptl_crystal_description block
_exptl_crystal_F_000 3160
_exptl_crystal_size_max 0.15
_exptl_crystal_size_mid 0.10
_exptl_crystal_size_min 0.05
_refine_diff_density_max 1.753
_refine_diff_density_min -1.153
_refine_diff_density_rms 0.125
_refine_ls_extinction_method none
_refine_ls_goodness_of_fit_ref 1.031
_refine_ls_hydrogen_treatment noref
_refine_ls_matrix_type full
_refine_ls_number_parameters 1142
_refine_ls_number_reflns 23142
_refine_ls_number_restraints 75
_refine_ls_restrained_S_all 1.031
_refine_ls_R_factor_all 0.1085
_refine_ls_R_factor_gt 0.0555
_refine_ls_shift/su_max 0.002
_refine_ls_shift/su_mean 0.000
_refine_ls_structure_factor_coef Fsqd
_refine_ls_weighting_details 'calc w=1/[\s^2^(Fo^2^)+(0.0565P)^2^+10.5478P] where P=(Fo^2^+2Fc^2^)/3'
_refine_ls_weighting_scheme calc
_refine_ls_wR_factor_gt 0.1267
_refine_ls_wR_factor_ref 0.1530
_reflns_number_gt 14161
_reflns_number_total 23142
_reflns_threshold_expression >2sigma(I)
_cod_data_source_file ic202225g_si_002_4.cif
_cod_data_source_block 4_np24_0m
_cod_original_formula_sum 'C56.70 H54.80 F18 N12 O2 P3 Ru2'
_cod_database_code 4328271

loop_
_symmetry_equiv_pos_as_xyz
'x, y, z'
'-x+1/2, y+1/2, -z+1/2'
'-x, -y, -z'
'x-1/2, -y-1/2, z-1/2'

loop_
_atom_site_label
_atom_site_type_symbol
_atom_site_fract_x
_atom_site_fract_y
_atom_site_fract_z
_atom_site_U_iso_or_equiv
_atom_site_adp_type
_atom_site_occupancy
_atom_site_symmetry_multiplicity
_atom_site_calc_flag
_atom_site_refinement_flags
_atom_site_disorder_assembly
_atom_site_disorder_group
C1 C 0.2589(3) 0.25697(19) 0.33123(15) 0.0306(7) Uani 1 1 d . . .
H1 H 0.2313 0.2184 0.3481 0.037 Uiso 1 1 calc R . .
C2 C 0.2936(3) 0.2518(2) 0.27622(15) 0.0363(8) Uani 1 1 d . . .
H2 H 0.2875 0.2108 0.2556 0.044 Uiso 1 1 calc R . .
C3 C 0.3369(3) 0.3075(2) 0.25244(16) 0.0408(9) Uani 1 1 d . . .
H3 H 0.3654 0.3045 0.2163 0.049 Uiso 1 1 calc R . .
C4 C 0.3382(3) 0.3667(2) 0.28160(15) 0.0336(8) Uani 1 1 d . . .
H4 H 0.3666 0.4055 0.2655 0.040 Uiso 1 1 calc R . .
C5 C 0.2981(3) 0.37029(18) 0.33477(13) 0.0249(6) Uani 1 1 d . . .
C6 C 0.2825(2) 0.43332(18) 0.36516(13) 0.0240(6) Uani 1 1 d . . .
C7 C 0.3124(3) 0.49744(19) 0.34882(15) 0.0290(7) Uani 1 1 d . . .
H7 H 0.3496 0.5036 0.3159 0.035 Uiso 1 1 calc R . .
C8 C 0.2867(3) 0.5512(2) 0.38147(16) 0.0327(8) Uani 1 1 d . . .
H8 H 0.3044 0.5950 0.3701 0.039 Uiso 1 1 calc R . .
C9 C 0.2355(3) 0.54260(19) 0.43077(16) 0.0306(7) Uani 1 1 d . . .
H9 H 0.2189 0.5800 0.4534 0.037 Uiso 1 1 calc R . .
C10 C 0.2091(2) 0.47788(17) 0.44626(14) 0.0242(6) Uani 1 1 d . . .
C11 C 0.1579(2) 0.45769(18) 0.49723(14) 0.0241(6) Uani 1 1 d . . .
C12 C 0.1218(3) 0.5031(2) 0.53624(16) 0.0331(8) Uani 1 1 d . . .
H12 H 0.1336 0.5497 0.5319 0.040 Uiso 1 1 calc R . .
C13 C 0.0690(3) 0.4804(2) 0.58107(16) 0.0367(9) Uani 1 1 d . . .
H13 H 0.0434 0.5112 0.6075 0.044 Uiso 1 1 calc R . .
C14 C 0.0535(3) 0.4125(2) 0.58728(16) 0.0358(9) Uani 1 1 d . . .
H14 H 0.0160 0.3960 0.6175 0.043 Uiso 1 1 calc R . .
C15 C 0.0937(3) 0.3685(2) 0.54840(14) 0.0288(7) Uani 1 1 d . . .
H15 H 0.0839 0.3217 0.5529 0.035 Uiso 1 1 calc R . .
C16 C 0.0187(3) 0.35626(19) 0.36015(15) 0.0289(7) Uani 1 1 d . . .
H16 H 0.0577 0.3896 0.3428 0.035 Uiso 1 1 calc R . .
C17 C -0.0813(3) 0.3475(2) 0.34072(17) 0.0370(9) Uani 1 1 d . . .
H17 H -0.1107 0.3744 0.3104 0.044 Uiso 1 1 calc R . .
C18 C -0.1387(3) 0.2986(2) 0.36609(18) 0.0377(9) Uani 1 1 d . . .
H18 H -0.2083 0.2925 0.3542 0.045 Uiso 1 1 calc R . .
C19 C -0.0926(3) 0.2591(2) 0.40883(16) 0.0328(8) Uani 1 1 d . . .
H19 H -0.1299 0.2250 0.4263 0.039 Uiso 1 1 calc R . .
C20 C 0.0088(2) 0.26961(17) 0.42608(14) 0.0235(6) Uani 1 1 d . . .
C21 C 0.0648(2) 0.23021(17) 0.46976(13) 0.0222(6) Uani 1 1 d . . .
C22 C 0.0332(3) 0.18553(18) 0.51035(14) 0.0252(6) Uani 1 1 d . . .
H22 H -0.0334 0.1690 0.5145 0.030 Uiso 1 1 calc R . .
C23 C 0.1213(2) 0.17065(17) 0.54328(13) 0.0233(6) Uani 1 1 d . . .
C24 C 0.1400(3) 0.13444(18) 0.59687(14) 0.0247(6) Uani 1 1 d . . .
C25 C 0.0636(3) 0.10429(19) 0.62648(16) 0.0311(7) Uani 1 1 d . . .
H25 H -0.0043 0.1032 0.6103 0.037 Uiso 1 1 calc R . .
C26 C 0.0881(3) 0.0763(2) 0.67937(17) 0.0359(8) Uani 1 1 d . . .
H26 H 0.0371 0.0557 0.7001 0.043 Uiso 1 1 calc R . .
C27 C 0.1880(3) 0.0782(2) 0.70230(15) 0.0356(9) Uani 1 1 d . . .
H27 H 0.2062 0.0599 0.7390 0.043 Uiso 1 1 calc R . .
C28 C 0.2604(3) 0.1077(2) 0.67030(14) 0.0316(8) Uani 1 1 d . . .
H28 H 0.3289 0.1086 0.6857 0.038 Uiso 1 1 calc R . .
N8 N 0.3257(12) 0.0672(7) 0.5260(7) 0.0137(19) Uani 0.52(3) 1 d P A 1
N9 N 0.4524(19) 0.1212(11) 0.6014(9) 0.024(3) Uani 0.52(3) 1 d P A 1
N10 N 0.3923(19) 0.2418(11) 0.6123(10) 0.019(2) Uani 0.52(3) 1 d P A 1
C29 C 0.2555(11) 0.0437(11) 0.4892(9) 0.019(2) Uani 0.52(3) 1 d P A 1
H29A H 0.2039 0.0733 0.4743 0.023 Uiso 0.52(3) 1 calc PR A 1
C30 C 0.2529(11) -0.0201(9) 0.4714(7) 0.029(2) Uani 0.52(3) 1 d P A 1
H30A H 0.2031 -0.0341 0.4427 0.035 Uiso 0.52(3) 1 calc PR A 1
C31 C 0.3245(13) -0.0662(9) 0.4956(8) 0.033(3) Uani 0.52(3) 1 d P A 1
H31A H 0.3225 -0.1119 0.4843 0.039 Uiso 0.52(3) 1 calc PR A 1
C32 C 0.3997(15) -0.0430(9) 0.5372(9) 0.031(3) Uani 0.52(3) 1 d P A 1
H32A H 0.4489 -0.0725 0.5548 0.038 Uiso 0.52(3) 1 calc PR A 1
C33 C 0.3987(15) 0.0277(15) 0.5520(11) 0.023(2) Uani 0.52(3) 1 d P A 1
C34 C 0.4709(11) 0.0574(8) 0.5930(7) 0.021(2) Uani 0.52(3) 1 d P A 1
C35 C 0.5514(11) 0.0243(9) 0.6239(6) 0.033(3) Uani 0.52(3) 1 d P A 1
H35A H 0.5646 -0.0216 0.6169 0.040 Uiso 0.52(3) 1 calc PR A 1
C36 C 0.6123(12) 0.0602(10) 0.6655(8) 0.038(3) Uani 0.52(3) 1 d P A 1
H36A H 0.6675 0.0393 0.6867 0.046 Uiso 0.52(3) 1 calc PR A 1
C37 C 0.5884(13) 0.1289(10) 0.6746(7) 0.034(3) Uani 0.52(3) 1 d P A 1
H37A H 0.6271 0.1547 0.7024 0.041 Uiso 0.52(3) 1 calc PR A 1
C38 C 0.5076(11) 0.1572(7) 0.6421(6) 0.023(2) Uani 0.52(3) 1 d PU A 1
C39 C 0.4749(11) 0.2266(8) 0.6475(6) 0.020(2) Uani 0.52(3) 1 d P A 1
C40 C 0.5190(15) 0.2748(10) 0.6843(8) 0.033(3) Uani 0.52(3) 1 d P A 1
H40A H 0.5757 0.2637 0.7097 0.040 Uiso 0.52(3) 1 calc PR A 1
C41 C 0.4794(10) 0.3391(9) 0.6834(5) 0.030(3) Uani 0.52(3) 1 d P A 1
H41A H 0.5143 0.3723 0.7062 0.036 Uiso 0.52(3) 1 calc PR A 1
C42 C 0.394(2) 0.3573(12) 0.6521(12) 0.038(5) Uani 0.52(3) 1 d P A 1
H42A H 0.3645 0.4007 0.6535 0.045 Uiso 0.52(3) 1 calc PR A 1
C43 C 0.3501(15) 0.3023(8) 0.6155(6) 0.020(3) Uani 0.52(3) 1 d P A 1
H43A H 0.2888 0.3107 0.5930 0.024 Uiso 0.52(3) 1 calc PR A 1
C44 C 0.5251(3) 0.2230(2) 0.50417(15) 0.0265(8) Uani 0.90 1 d P B 1
H44 H 0.5509 0.2319 0.5423 0.032 Uiso 0.90 1 calc PR B 1
C45 C 0.5856(3) 0.2381(2) 0.46005(17) 0.0280(8) Uani 0.90 1 d P B 1
H45 H 0.6502 0.2583 0.4679 0.034 Uiso 0.90 1 calc PR B 1
C46 C 0.5509(3) 0.2232(3) 0.40425(19) 0.0328(9) Uani 0.90 1 d P B 1
H46 H 0.5914 0.2326 0.3732 0.039 Uiso 0.90 1 calc PR B 1
C47 C 0.4565(3) 0.1944(2) 0.39469(15) 0.0308(9) Uani 0.90 1 d P B 1
H47 H 0.4314 0.1830 0.3569 0.037 Uiso 0.90 1 calc PR B 1
C48 C 0.3984(3) 0.1822(2) 0.44073(15) 0.0264(8) Uani 0.90 1 d P B 1
H48 H 0.3329 0.1631 0.4335 0.032 Uiso 0.90 1 calc PR B 1
C49 C 0.4235(2) 0.36864(18) 0.49924(13) 0.0238(6) Uani 1 1 d . . .
C50 C 0.5179(3) 0.3949(2) 0.52549(16) 0.0322(8) Uani 1 1 d . . .
H50A H 0.5048 0.4373 0.5448 0.048 Uiso 1 1 calc R . .
H50B H 0.5656 0.4026 0.4959 0.048 Uiso 1 1 calc R . .
H50C H 0.5472 0.3627 0.5535 0.048 Uiso 1 1 calc R . .
N8' N 0.3446(15) 0.0788(11) 0.5333(9) 0.023(3) Uani 0.48(3) 1 d P A 2
N9' N 0.4594(18) 0.1365(12) 0.6113(9) 0.024(3) Uani 0.48(3) 1 d P A 2
N10' N 0.3781(19) 0.2575(11) 0.6132(11) 0.022(3) Uani 0.48(3) 1 d P A 2
C29' C 0.2833(17) 0.0465(14) 0.4930(12) 0.035(5) Uani 0.48(3) 1 d P A 2
H29B H 0.2360 0.0729 0.4704 0.042 Uiso 0.48(3) 1 calc PR A 2
C30' C 0.2841(18) -0.0255(10) 0.4814(9) 0.041(4) Uani 0.48(3) 1 d P A 2
H30B H 0.2353 -0.0464 0.4555 0.049 Uiso 0.48(3) 1 calc PR A 2
C31' C 0.359(2) -0.0598(10) 0.5099(10) 0.048(5) Uani 0.48(3) 1 d P A 2
H31B H 0.3652 -0.1065 0.5034 0.058 Uiso 0.48(3) 1 calc PR A 2
C32' C 0.424(2) -0.0288(14) 0.5474(14) 0.059(7) Uani 0.48(3) 1 d P A 2
H32B H 0.4757 -0.0554 0.5660 0.071 Uiso 0.48(3) 1 calc PR A 2
C33' C 0.422(2) 0.0366(18) 0.5611(14) 0.046(7) Uani 0.48(3) 1 d P A 2
C34' C 0.4861(17) 0.0726(15) 0.6056(9) 0.041(4) Uani 0.48(3) 1 d P A 2
C35' C 0.5672(14) 0.0473(13) 0.6396(10) 0.052(5) Uani 0.48(3) 1 d P A 2
H35B H 0.5887 0.0022 0.6358 0.063 Uiso 0.48(3) 1 calc PR A 2
C36' C 0.6141(17) 0.0883(16) 0.6777(11) 0.061(6) Uani 0.48(3) 1 d P A 2
H36B H 0.6714 0.0713 0.6998 0.074 Uiso 0.48(3) 1 calc PR A 2
C37' C 0.5862(19) 0.1524(18) 0.6872(9) 0.062(7) Uani 0.48(3) 1 d P A 2
H37B H 0.6190 0.1782 0.7172 0.074 Uiso 0.48(3) 1 calc PR A 2
C38' C 0.5052(12) 0.1798(12) 0.6504(6) 0.034(4) Uani 0.48(3) 1 d P A 2
C39' C 0.4630(15) 0.2476(11) 0.6513(8) 0.032(3) Uani 0.48(3) 1 d P A 2
C40' C 0.5037(19) 0.2982(12) 0.6860(10) 0.042(5) Uani 0.48(3) 1 d P A 2
H40B H 0.5639 0.2915 0.7099 0.051 Uiso 0.48(3) 1 calc PR A 2
C41' C 0.453(2) 0.3594(12) 0.6846(9) 0.058(6) Uani 0.48(3) 1 d P A 2
H41B H 0.4744 0.3954 0.7091 0.070 Uiso 0.48(3) 1 calc PR A 2
C42' C 0.371(3) 0.3644(18) 0.6450(15) 0.053(8) Uani 0.48(3) 1 d P A 2
H42B H 0.3357 0.4060 0.6432 0.063 Uiso 0.48(3) 1 calc PR A 2
C43' C 0.338(2) 0.3193(10) 0.6115(10) 0.030(4) Uani 0.48(3) 1 d P A 2
H43B H 0.2828 0.3290 0.5844 0.036 Uiso 0.48(3) 1 calc PR A 2
C1S C 0.9788(4) 0.4670(3) 0.72789(19) 0.0478(11) Uani 1 1 d . . .
C2S C 0.9174(5) 0.4109(3) 0.7463(2) 0.0668(16) Uani 1 1 d . . .
H2S1 H 0.8511 0.4275 0.7562 0.100 Uiso 1 1 calc R . .
H2S2 H 0.9520 0.3895 0.7799 0.100 Uiso 1 1 calc R . .
H2S3 H 0.9081 0.3783 0.7152 0.100 Uiso 1 1 calc R . .
C3S C 1.0883(5) 0.4672(4) 0.7434(3) 0.0802(19) Uani 1 1 d . . .
H3S1 H 1.1209 0.5017 0.7212 0.120 Uiso 1 1 calc R . .
H3S2 H 1.1167 0.4233 0.7348 0.120 Uiso 1 1 calc R . .
H3S3 H 1.1004 0.4767 0.7844 0.120 Uiso 1 1 calc R . .
C1T C 0.7982(5) 0.1326(3) 0.3080(3) 0.0705(16) Uani 1 1 d . . .
H1T1 H 0.8595 0.1612 0.3098 0.085 Uiso 1 1 calc R . .
H1T2 H 0.8040 0.0989 0.2773 0.085 Uiso 1 1 calc R . .
C2T C 0.7872(5) 0.0993(3) 0.3637(2) 0.0682(16) Uani 1 1 d . . .
H2T1 H 0.7520 0.1294 0.3889 0.102 Uiso 1 1 calc R . .
H2T2 H 0.8545 0.0885 0.3816 0.102 Uiso 1 1 calc R . .
H2T3 H 0.7478 0.0581 0.3576 0.102 Uiso 1 1 calc R . .
C3T C 0.7061(5) 0.2076(4) 0.2430(3) 0.0780(19) Uani 1 1 d . . .
H3T1 H 0.7158 0.1747 0.2121 0.094 Uiso 1 1 calc R . .
H3T2 H 0.7634 0.2396 0.2441 0.094 Uiso 1 1 calc R . .
C4T C 0.6107(5) 0.2438(3) 0.2303(3) 0.0797(19) Uani 1 1 d . . .
H4T1 H 0.5535 0.2130 0.2331 0.119 Uiso 1 1 calc R . .
H4T2 H 0.6094 0.2623 0.1915 0.119 Uiso 1 1 calc R . .
H4T3 H 0.6054 0.2802 0.2580 0.119 Uiso 1 1 calc R . .
F1A F 0.6882(16) 0.3902(11) 0.4205(8) 0.036(5) Uani 0.43(7) 1 d P C 1
F2A F 0.609(2) 0.4878(12) 0.4142(8) 0.061(5) Uani 0.43(7) 1 d P C 1
F3A F 0.721(3) 0.468(2) 0.3470(19) 0.037(4) Uani 0.43(7) 1 d P C 1
F4A F 0.642(2) 0.3686(14) 0.3264(9) 0.038(3) Uani 0.43(7) 1 d P C 1
F5A F 0.5247(18) 0.3962(13) 0.3914(11) 0.044(4) Uani 0.43(7) 1 d P C 1
F6A F 0.5638(15) 0.4668(18) 0.3183(10) 0.054(6) Uani 0.43(7) 1 d P C 1
F1A' F 0.6849(14) 0.3923(10) 0.4207(7) 0.048(5) Uani 0.57(7) 1 d P C 2
F2A' F 0.627(2) 0.4982(13) 0.4126(5) 0.055(4) Uani 0.57(7) 1 d P C 2
F3A' F 0.732(2) 0.4540(18) 0.3501(16) 0.038(3) Uani 0.57(7) 1 d P C 2
F4A' F 0.620(3) 0.3716(12) 0.3306(9) 0.054(5) Uani 0.57(7) 1 d P C 2
F5A' F 0.5186(17) 0.4104(19) 0.3929(10) 0.085(6) Uani 0.57(7) 1 d P C 2
F6A' F 0.5613(10) 0.4779(13) 0.3233(7) 0.042(3) Uani 0.57(7) 1 d P C 2
F1B F 0.7072(7) 0.2998(5) 0.5702(3) 0.0402(9) Uani 0.468(10) 1 d PD D 1
F2B F 0.7905(5) 0.2053(4) 0.5425(3) 0.0402(9) Uani 0.468(10) 1 d PD D 1
F3B F 0.7196(5) 0.2064(3) 0.6111(3) 0.0402(9) Uani 0.468(10) 1 d PD D 1
F4B F 0.8322(5) 0.3156(3) 0.6412(3) 0.0402(9) Uani 0.468(10) 1 d PD D 1
F5B F 0.8799(6) 0.3066(5) 0.5630(3) 0.0402(9) Uani 0.468(10) 1 d PD D 1
F6B F 0.9111(5) 0.2230(4) 0.6150(3) 0.0402(9) Uani 0.468(10) 1 d PD D 1
F1B' F 0.7128(9) 0.3034(6) 0.5605(3) 0.0368(10) Uani 0.432(10) 1 d PU D 2
F2B' F 0.7981(7) 0.2123(5) 0.5286(3) 0.0368(10) Uani 0.432(10) 1 d PU D 2
F3B' F 0.7450(5) 0.2181(4) 0.6330(3) 0.0368(10) Uani 0.432(10) 1 d PU D 2
F4B' F 0.8041(6) 0.2975(4) 0.6466(2) 0.0368(10) Uani 0.432(10) 1 d PU D 2
F5B' F 0.8756(6) 0.3023(5) 0.5496(3) 0.0368(10) Uani 0.432(10) 1 d PU D 2
F6B' F 0.8891(5) 0.2075(4) 0.6148(3) 0.0368(10) Uani 0.432(10) 1 d PU D 2
P1B" P 0.7589(7) 0.2346(5) 0.5749(4) 0.0222(16) Uani 0.10 1 d PU D 3
F1B" F 0.7395(19) 0.2686(12) 0.6381(9) 0.045(3) Uani 0.10 1 d PD D 3
F2B" F 0.6564(15) 0.2035(11) 0.5701(10) 0.045(3) Uani 0.10 1 d PD D 3
F3B" F 0.7845(18) 0.1683(10) 0.6108(9) 0.045(3) Uani 0.10 1 d PD D 3
F4B" F 0.8783(15) 0.2698(12) 0.5821(10) 0.045(3) Uani 0.10 1 d PD D 3
F5B" F 0.735(2) 0.3048(11) 0.5441(10) 0.045(3) Uani 0.10 1 d PD D 3
F6B" F 0.791(2) 0.2135(15) 0.5146(10) 0.045(3) Uani 0.10 1 d PD D 3
C48" C 0.483(3) 0.2190(18) 0.4733(15) 0.025(6) Uani 0.10 1 d PU B 3
C49" C 0.555(2) 0.2412(17) 0.4290(16) 0.017(6) Uani 0.10 1 d PU B 3
H49A H 0.6179 0.2577 0.4484 0.026 Uiso 0.10 1 calc PR B 3
H49B H 0.5227 0.2771 0.4055 0.026 Uiso 0.10 1 calc PR B 3
H49C H 0.5693 0.2032 0.4044 0.026 Uiso 0.10 1 calc PR B 3
F1C F 0.2447(4) 0.0817(3) 0.3564(2) 0.0559(13) Uani 0.837(10) 1 d P E 1
F2C F 0.0956(4) 0.1397(3) 0.3524(4) 0.104(3) Uani 0.837(10) 1 d P E 1
F3C F 0.1662(7) 0.1114(4) 0.2720(2) 0.066(2) Uani 0.837(10) 1 d P E 1
F4C F 0.0192(3) 0.0640(2) 0.30027(19) 0.0615(15) Uani 0.837(10) 1 d P E 1
F5C F 0.1619(4) 0.0052(2) 0.29895(18) 0.0663(13) Uani 0.837(10) 1 d P E 1
F6C F 0.0990(4) 0.0324(3) 0.38139(18) 0.0769(18) Uani 0.837(10) 1 d P E 1
F1C' F 0.269(2) 0.0912(15) 0.3523(14) 0.048(3) Uani 0.163(10) 1 d P E 2
F2C' F 0.128(2) 0.1294(13) 0.3763(10) 0.048(3) Uani 0.163(10) 1 d P E 2
F3C' F 0.164(4) 0.124(2) 0.2854(16) 0.048(3) Uani 0.163(10) 1 d P E 2
F4C' F 0.0666(18) 0.0374(10) 0.2839(8) 0.048(3) Uani 0.163(10) 1 d P E 2
F5C' F 0.2193(19) 0.0093(9) 0.2959(8) 0.048(3) Uani 0.163(10) 1 d P E 2
F6C' F 0.1414(19) 0.0174(12) 0.3776(11) 0.048(3) Uani 0.163(10) 1 d P E 2
N1 N 0.2632(2) 0.31421(15) 0.36106(11) 0.0236(5) Uani 1 1 d . . .
N2 N 0.2310(2) 0.42537(14) 0.41234(11) 0.0218(5) Uani 1 1 d . . .
N3 N 0.1463(2) 0.39041(15) 0.50454(11) 0.0233(5) Uani 1 1 d . . .
N4 N 0.0634(2) 0.31896(14) 0.40313(11) 0.0227(5) Uani 1 1 d . . .
N5 N 0.16698(19) 0.24142(14) 0.47729(10) 0.0201(5) Uani 1 1 d . . .
N6 N 0.2022(2) 0.20365(14) 0.52267(11) 0.0201(5) Uani 1 1 d . . .
N7 N 0.2379(2) 0.13501(15) 0.61843(11) 0.0242(6) Uani 1 1 d . . .
N11 N 0.4313(2) 0.19648(15) 0.49605(11) 0.0251(6) Uani 1 1 d . . .
N12 N 0.3487(2) 0.34778(15) 0.47937(11) 0.0228(5) Uani 1 1 d . . .
O1S O 0.9415(4) 0.5114(2) 0.6991(2) 0.0810(13) Uani 1 1 d . . .
O1T O 0.7061(3) 0.1734(2) 0.29666(17) 0.0687(11) Uani 1 1 d . . .
P1A P 0.62418(7) 0.43208(6) 0.37074(4) 0.0320(2) Uani 1 1 d . . .
P1B P 0.80593(9) 0.25818(6) 0.59019(5) 0.0292(2) Uani 0.90 1 d P . .
P1C P 0.13457(10) 0.07201(6) 0.32781(5) 0.0423(3) Uani 1 1 d . . .
Ru1 Ru 0.340203(19) 0.168569(15) 0.561734(10) 0.02288(6) Uani 1 1 d . A .
Ru2 Ru 0.207251(18) 0.334148(13) 0.440325(10) 0.01840(6) Uani 1 1 d . . .

loop_
_atom_site_aniso_label
_atom_site_aniso_U_11
_atom_site_aniso_U_22
_atom_site_aniso_U_33
_atom_site_aniso_U_23
_atom_site_aniso_U_13
_atom_site_aniso_U_12
C1 0.0393(19) 0.0242(19) 0.0291(16) 0.0017(13) 0.0085(14) 0.0012(15)
C2 0.050(2) 0.032(2) 0.0279(16) -0.0045(14) 0.0077(15) 0.0026(17)
C3 0.052(2) 0.045(3) 0.0265(17) 0.0011(16) 0.0125(16) -0.002(2)
C4 0.044(2) 0.033(2) 0.0246(15) 0.0038(14) 0.0084(14) -0.0046(16)
C5 0.0277(16) 0.0253(18) 0.0216(14) 0.0031(12) 0.0020(11) -0.0008(13)
C6 0.0242(15) 0.0253(18) 0.0220(13) 0.0033(12) -0.0022(11) -0.0012(12)
C7 0.0265(16) 0.0284(19) 0.0313(16) 0.0076(14) -0.0035(13) -0.0023(14)
C8 0.0351(19) 0.0216(19) 0.0406(19) 0.0058(14) -0.0040(15) -0.0041(14)
C9 0.0293(17) 0.0222(19) 0.0395(18) -0.0013(14) -0.0044(14) 0.0017(14)
C10 0.0197(14) 0.0213(17) 0.0307(15) -0.0019(12) -0.0038(12) 0.0022(12)
C11 0.0202(14) 0.0222(17) 0.0292(15) -0.0063(12) -0.0030(11) 0.0017(12)
C12 0.0322(18) 0.029(2) 0.0369(18) -0.0088(15) -0.0036(14) 0.0036(15)
C13 0.037(2) 0.040(2) 0.0333(18) -0.0170(16) 0.0042(15) 0.0016(16)
C14 0.0344(19) 0.041(2) 0.0326(18) -0.0139(16) 0.0094(14) -0.0038(16)
C15 0.0315(17) 0.029(2) 0.0266(15) -0.0062(13) 0.0055(13) -0.0040(14)
C16 0.0313(17) 0.0243(18) 0.0303(16) -0.0004(13) -0.0037(13) 0.0034(14)
C17 0.0328(19) 0.036(2) 0.040(2) -0.0004(16) -0.0118(15) 0.0067(16)
C18 0.0263(17) 0.040(2) 0.046(2) -0.0012(17) -0.0057(15) 0.0023(16)
C19 0.0244(16) 0.034(2) 0.0396(19) -0.0013(15) -0.0002(14) 0.0007(14)
C20 0.0214(14) 0.0205(17) 0.0288(15) -0.0037(12) 0.0030(11) 0.0012(12)
C21 0.0203(13) 0.0208(17) 0.0258(14) -0.0029(11) 0.0035(11) 0.0009(11)
C22 0.0235(14) 0.0246(18) 0.0280(15) -0.0033(12) 0.0060(12) -0.0007(12)
C23 0.0231(14) 0.0214(17) 0.0260(14) 0.0005(12) 0.0064(11) -0.0023(12)
C24 0.0277(15) 0.0211(17) 0.0260(14) 0.0017(12) 0.0078(12) 0.0001(13)
C25 0.0293(17) 0.025(2) 0.0398(18) 0.0054(14) 0.0102(14) -0.0030(14)
C26 0.039(2) 0.031(2) 0.0392(19) 0.0081(15) 0.0179(16) -0.0004(16)
C27 0.044(2) 0.038(2) 0.0261(16) 0.0109(14) 0.0124(15) 0.0021(17)
C28 0.0358(19) 0.036(2) 0.0235(15) 0.0054(14) 0.0072(13) 0.0002(15)
N8 0.015(5) 0.003(4) 0.022(5) -0.002(3) 0.003(3) -0.004(3)
N9 0.026(4) 0.031(8) 0.014(5) 0.000(4) 0.000(4) -0.006(5)
N10 0.024(6) 0.016(7) 0.016(3) 0.001(4) 0.007(3) 0.005(4)
C29 0.019(5) 0.016(4) 0.024(4) -0.003(3) 0.011(4) -0.001(5)
C30 0.034(6) 0.022(5) 0.031(5) 0.008(4) 0.007(4) 0.013(4)
C31 0.045(7) 0.014(4) 0.040(7) -0.004(4) 0.011(5) -0.003(5)
C32 0.037(8) 0.011(7) 0.049(8) 0.012(5) 0.019(5) 0.008(5)
C33 0.015(6) 0.026(5) 0.029(5) 0.012(3) 0.009(4) 0.005(4)
C34 0.015(5) 0.029(6) 0.020(6) 0.012(4) 0.000(4) 0.003(4)
C35 0.024(4) 0.047(8) 0.028(5) 0.016(4) 0.002(3) 0.006(4)
C36 0.022(4) 0.049(9) 0.043(7) 0.027(6) -0.003(4) 0.004(5)
C37 0.024(4) 0.054(10) 0.023(6) 0.018(5) -0.002(4) -0.006(5)
C38 0.026(3) 0.028(4) 0.016(4) 0.007(3) 0.002(3) -0.004(3)
C39 0.018(4) 0.028(7) 0.013(3) -0.003(4) 0.001(3) -0.003(4)
C40 0.030(6) 0.047(10) 0.023(4) -0.006(6) 0.001(4) -0.013(6)
C41 0.028(5) 0.044(9) 0.020(4) -0.017(5) 0.009(3) -0.014(5)
C42 0.057(13) 0.034(7) 0.023(6) -0.016(6) 0.008(7) -0.027(8)
C43 0.037(6) 0.010(8) 0.013(3) 0.000(4) 0.006(3) -0.008(6)
C44 0.0276(18) 0.031(2) 0.0213(15) 0.0054(14) 0.0047(13) 0.0027(15)
C45 0.0272(18) 0.028(2) 0.0297(19) 0.0084(15) 0.0117(15) 0.0032(15)
C46 0.035(2) 0.039(3) 0.0266(19) 0.0114(19) 0.0137(16) 0.0084(18)
C47 0.036(2) 0.039(2) 0.0181(15) 0.0049(14) 0.0072(14) 0.0118(17)
C48 0.0301(18) 0.026(2) 0.0238(16) 0.0057(13) 0.0043(13) 0.0077(14)
C49 0.0232(14) 0.0264(18) 0.0223(14) 0.0026(12) 0.0053(11) 0.0023(12)
C50 0.0239(16) 0.037(2) 0.0352(18) -0.0035(15) 0.0004(13) -0.0037(14)
N8' 0.023(6) 0.025(8) 0.022(5) 0.000(4) 0.007(4) -0.006(4)
N9' 0.021(5) 0.034(9) 0.017(7) 0.010(5) 0.001(5) 0.000(6)
N10' 0.021(7) 0.023(11) 0.022(3) -0.003(6) 0.006(4) -0.002(6)
C29' 0.036(10) 0.028(6) 0.044(8) 0.006(6) 0.023(9) -0.003(8)
C30' 0.063(11) 0.020(6) 0.040(8) 0.005(5) 0.012(7) 0.020(8)
C31' 0.075(17) 0.024(8) 0.049(12) -0.001(7) 0.030(10) 0.004(10)
C32' 0.063(15) 0.034(12) 0.086(15) 0.013(10) 0.045(11) 0.011(9)
C33' 0.038(14) 0.046(15) 0.056(16) 0.032(11) 0.025(11) 0.024(10)
C34' 0.031(7) 0.065(14) 0.026(8) 0.017(7) 0.000(5) -0.003(7)
C35' 0.035(8) 0.066(14) 0.056(11) 0.029(8) 0.002(7) 0.011(8)
C36' 0.042(7) 0.085(19) 0.057(11) 0.033(12) 0.001(7) 0.005(12)
C37' 0.041(7) 0.12(2) 0.027(7) 0.018(9) -0.006(6) -0.007(11)
C38' 0.031(5) 0.054(12) 0.018(4) 0.002(6) 0.002(3) -0.015(7)
C39' 0.036(6) 0.037(10) 0.026(5) 0.000(6) 0.016(4) 0.001(6)
C40' 0.050(10) 0.048(13) 0.030(5) -0.001(9) 0.003(5) -0.007(9)
C41' 0.073(13) 0.052(11) 0.054(8) -0.039(8) 0.039(8) -0.027(9)
C42' 0.053(14) 0.073(13) 0.032(10) -0.003(7) 0.011(9) -0.021(8)
C43' 0.047(7) 0.007(7) 0.036(6) 0.006(5) 0.015(5) 0.002(5)
C1S 0.067(3) 0.039(3) 0.038(2) -0.0001(18) 0.015(2) 0.004(2)
C2S 0.094(5) 0.054(4) 0.054(3) 0.009(3) 0.017(3) -0.011(3)
C3S 0.074(4) 0.091(5) 0.074(4) 0.003(4) -0.009(3) -0.011(4)
C1T 0.069(4) 0.071(4) 0.073(4) -0.002(3) 0.016(3) -0.009(3)
C2T 0.083(4) 0.061(4) 0.063(3) -0.012(3) 0.017(3) -0.017(3)
C3T 0.089(5) 0.089(5) 0.059(3) 0.008(3) 0.028(3) -0.011(4)
C4T 0.097(5) 0.037(3) 0.103(5) 0.005(3) 0.001(4) -0.007(3)
F1A 0.023(7) 0.049(10) 0.034(9) -0.008(7) -0.005(5) 0.010(6)
F2A 0.094(10) 0.034(6) 0.061(8) -0.002(4) 0.049(10) -0.001(6)
F3A 0.032(10) 0.047(14) 0.033(5) 0.010(8) 0.008(6) -0.006(7)
F4A 0.048(7) 0.041(6) 0.025(4) 0.003(4) 0.003(4) 0.012(5)
F5A 0.025(6) 0.061(9) 0.046(6) 0.017(5) 0.001(5) -0.013(5)
F6A 0.068(9) 0.058(10) 0.040(6) 0.016(6) 0.029(7) 0.030(6)
F1A' 0.044(9) 0.068(10) 0.032(7) 0.021(6) 0.007(5) 0.005(7)
F2A' 0.079(8) 0.057(8) 0.028(4) -0.012(4) -0.006(5) 0.027(6)
F3A' 0.030(5) 0.047(11) 0.036(5) 0.007(6) 0.005(4) 0.001(5)
F4A' 0.068(11) 0.046(6) 0.046(5) -0.011(4) 0.000(5) -0.012(6)
F5A' 0.028(4) 0.169(18) 0.058(7) 0.054(9) 0.011(4) 0.012(8)
F6A' 0.034(4) 0.055(7) 0.036(4) 0.006(4) -0.009(4) 0.015(4)
F1B 0.0357(14) 0.0388(17) 0.0460(16) -0.0014(12) 0.0026(11) 0.0010(11)
F2B 0.0357(14) 0.0388(17) 0.0460(16) -0.0014(12) 0.0026(11) 0.0010(11)
F3B 0.0357(14) 0.0388(17) 0.0460(16) -0.0014(12) 0.0026(11) 0.0010(11)
F4B 0.0357(14) 0.0388(17) 0.0460(16) -0.0014(12) 0.0026(11) 0.0010(11)
F5B 0.0357(14) 0.0388(17) 0.0460(16) -0.0014(12) 0.0026(11) 0.0010(11)
F6B 0.0357(14) 0.0388(17) 0.0460(16) -0.0014(12) 0.0026(11) 0.0010(11)
F1B' 0.0385(15) 0.0427(17) 0.0299(14) 0.0068(11) 0.0074(10) 0.0033(12)
F2B' 0.0385(15) 0.0427(17) 0.0299(14) 0.0068(11) 0.0074(10) 0.0033(12)
F3B' 0.0385(15) 0.0427(17) 0.0299(14) 0.0068(11) 0.0074(10) 0.0033(12)
F4B' 0.0385(15) 0.0427(17) 0.0299(14) 0.0068(11) 0.0074(10) 0.0033(12)
F5B' 0.0385(15) 0.0427(17) 0.0299(14) 0.0068(11) 0.0074(10) 0.0033(12)
F6B' 0.0385(15) 0.0427(17) 0.0299(14) 0.0068(11) 0.0074(10) 0.0033(12)
P1B" 0.020(3) 0.026(4) 0.021(3) -0.006(3) 0.001(3) -0.007(3)
F1B" 0.056(7) 0.029(6) 0.052(6) -0.003(5) 0.020(5) 0.016(5)
F2B" 0.056(7) 0.029(6) 0.052(6) -0.003(5) 0.020(5) 0.016(5)
F3B" 0.056(7) 0.029(6) 0.052(6) -0.003(5) 0.020(5) 0.016(5)
F4B" 0.056(7) 0.029(6) 0.052(6) -0.003(5) 0.020(5) 0.016(5)
F5B" 0.056(7) 0.029(6) 0.052(6) -0.003(5) 0.020(5) 0.016(5)
F6B" 0.056(7) 0.029(6) 0.052(6) -0.003(5) 0.020(5) 0.016(5)
C48" 0.023(7) 0.025(8) 0.027(7) 0.000(5) -0.001(5) 0.001(5)
C49" 0.017(7) 0.019(7) 0.016(7) 0.000(5) 0.004(5) -0.002(5)
F1C 0.051(3) 0.082(4) 0.0343(17) 0.0015(18) 0.0002(17) -0.028(2)
F2C 0.071(4) 0.069(4) 0.179(8) -0.055(4) 0.061(4) -0.022(3)
F3C 0.061(3) 0.075(5) 0.061(4) 0.037(3) 0.000(3) -0.010(3)
F4C 0.044(2) 0.061(3) 0.079(3) 0.030(2) -0.0002(19) -0.0093(19)
F5C 0.065(3) 0.049(2) 0.085(3) -0.034(2) 0.009(2) -0.001(2)
F6C 0.072(3) 0.121(5) 0.0379(18) 0.015(2) 0.000(2) -0.046(3)
F1C' 0.057(7) 0.033(5) 0.053(5) -0.003(3) 0.006(4) -0.013(4)
F2C' 0.057(7) 0.033(5) 0.053(5) -0.003(3) 0.006(4) -0.013(4)
F3C' 0.057(7) 0.033(5) 0.053(5) -0.003(3) 0.006(4) -0.013(4)
F4C' 0.057(7) 0.033(5) 0.053(5) -0.003(3) 0.006(4) -0.013(4)
F5C' 0.057(7) 0.033(5) 0.053(5) -0.003(3) 0.006(4) -0.013(4)
F6C' 0.057(7) 0.033(5) 0.053(5) -0.003(3) 0.006(4) -0.013(4)
N1 0.0274(13) 0.0221(15) 0.0219(12) 0.0012(10) 0.0049(10) 0.0014(11)
N2 0.0208(12) 0.0209(14) 0.0232(12) 0.0009(10) -0.0024(9) 0.0005(10)
N3 0.0211(12) 0.0241(15) 0.0247(12) -0.0052(10) 0.0023(10) 0.0010(10)
N4 0.0237(12) 0.0184(14) 0.0260(12) -0.0015(10) 0.0016(10) 0.0035(10)
N5 0.0204(12) 0.0200(14) 0.0202(11) -0.0011(9) 0.0039(9) 0.0004(10)
N6 0.0235(12) 0.0162(13) 0.0210(11) 0.0001(9) 0.0052(9) -0.0018(10)
N7 0.0292(14) 0.0224(15) 0.0218(12) 0.0034(10) 0.0080(10) 0.0012(11)
N11 0.0251(13) 0.0263(16) 0.0245(12) 0.0073(11) 0.0053(10) 0.0044(11)
N12 0.0217(12) 0.0235(15) 0.0235(12) 0.0039(10) 0.0047(10) 0.0031(10)
O1S 0.088(3) 0.069(3) 0.089(3) 0.035(2) 0.022(2) 0.011(2)
O1T 0.079(3) 0.061(3) 0.071(2) -0.001(2) 0.032(2) 0.000(2)
P1A 0.0266(4) 0.0435(6) 0.0263(4) 0.0027(4) 0.0057(3) 0.0038(4)
P1B 0.0288(5) 0.0293(6) 0.0306(5) 0.0077(4) 0.0098(4) 0.0059(4)
P1C 0.0615(7) 0.0284(6) 0.0369(5) -0.0022(4) 0.0022(5) -0.0112(5)
Ru1 0.02221(12) 0.02806(15) 0.01877(11) 0.00617(10) 0.00427(8) 0.00158(10)
Ru2 0.01927(11) 0.01769(12) 0.01828(10) -0.00031(9) 0.00159(8) 0.00137(9)

loop_
_atom_type_symbol
_atom_type_description
_atom_type_scat_dispersion_real
_atom_type_scat_dispersion_imag
_atom_type_scat_source
C C 0.0033 0.0016 'International Tables Vol C Tables 4.2.6.8 and 6.1.1.4'
H H 0.0000 0.0000 'International Tables Vol C Tables 4.2.6.8 and 6.1.1.4'
N N 0.0061 0.0033 'International Tables Vol C Tables 4.2.6.8 and 6.1.1.4'
F F 0.0171 0.0103 'International Tables Vol C Tables 4.2.6.8 and 6.1.1.4'
P P 0.1023 0.0942 'International Tables Vol C Tables 4.2.6.8 and 6.1.1.4'
Ru Ru -1.2594 0.8363 'International Tables Vol C Tables 4.2.6.8 and 6.1.1.4'
O O 0.0106 0.0060 'International Tables Vol C Tables 4.2.6.8 and 6.1.1.4'

loop_
_geom_angle_atom_site_label_1
_geom_angle_atom_site_label_2
_geom_angle_atom_site_label_3
_geom_angle
N1 C1 C2 122.6(3)
C3 C2 C1 118.7(4)
C4 C3 C2 119.1(3)
C3 C4 C5 120.0(4)
N1 C5 C4 121.4(3)
N1 C5 C6 114.9(3)
C4 C5 C6 123.6(3)
N2 C6 C7 120.0(3)
N2 C6 C5 113.1(3)
C7 C6 C5 126.9(3)
C8 C7 C6 118.6(3)
C7 C8 C9 121.3(3)
C8 C9 C10 118.4(3)
N2 C10 C9 119.8(3)
N2 C10 C11 113.0(3)
C9 C10 C11 127.2(3)
N3 C11 C12 120.8(3)
N3 C11 C10 115.8(3)
C12 C11 C10 123.4(3)
C13 C12 C11 119.9(4)
C12 C13 C14 119.4(3)
C13 C14 C15 119.0(4)
N3 C15 C14 122.0(4)
N4 C16 C17 122.2(4)
C16 C17 C18 119.1(4)
C19 C18 C17 118.8(3)
C18 C19 C20 119.5(4)
N4 C20 C19 121.6(3)
N4 C20 C21 114.5(3)
C19 C20 C21 123.9(3)
N5 C21 C22 111.0(3)
N5 C21 C20 116.9(3)
C22 C21 C20 131.9(3)
C23 C22 C21 103.7(3)
N6 C23 C22 110.3(3)
N6 C23 C24 116.8(3)
C22 C23 C24 132.4(3)
N7 C24 C25 121.5(3)
N7 C24 C23 114.7(3)
C25 C24 C23 123.7(3)
C26 C25 C24 119.2(4)
C25 C26 C27 119.5(3)
C28 C27 C26 118.4(3)
N7 C28 C27 122.8(4)
C29 N8 C33 122.4(17)
C29 N8 Ru1 128.4(14)
C33 N8 Ru1 109.0(12)
C34 N9 C38 121(2)
C34 N9 Ru1 123.1(11)
C38 N9 Ru1 115.5(14)
C43 N10 C39 119.4(19)
C43 N10 Ru1 125.0(15)
C39 N10 Ru1 115.5(11)
N8 C29 C30 123.1(16)
C29 C30 C31 119.6(14)
C30 C31 C32 118.7(15)
C31 C32 C33 117.6(17)
N8 C33 C34 119(2)
N8 C33 C32 118.4(15)
C34 C33 C32 123(2)
N9 C34 C35 121.4(14)
N9 C34 C33 112.2(17)
C35 C34 C33 126.3(16)
C34 C35 C36 119.2(13)
C35 C36 C37 118.0(13)
C38 C37 C36 118.7(12)
N9 C38 C37 121.4(16)
N9 C38 C39 114.4(15)
C37 C38 C39 124.1(12)
N10 C39 C40 120.4(14)
N10 C39 C38 113.1(13)
C40 C39 C38 126.5(12)
C41 C40 C39 119.3(15)
C42 C41 C40 123.9(15)
C41 C42 C43 112.9(19)
N10 C43 C42 123.7(19)
N11 C44 C45 123.6(4)
C44 C45 C46 119.0(4)
C47 C46 C45 118.7(4)
C46 C47 C48 119.4(4)
N11 C48 C47 122.8(4)
N12 C49 C50 179.0(4)
C29' N8' C33' 114(2)
C29' N8' Ru1 130.8(18)
C33' N8' Ru1 115.3(14)
C34' N9' C38' 124.3(18)
C34' N9' Ru1 116.9(11)
C38' N9' Ru1 118.7(15)
C43' N10' C39' 116.6(19)
C43' N10' Ru1 130.9(17)
C39' N10' Ru1 112.3(10)
N8' C29' C30' 126(2)
C31' C30' C29' 115.2(18)
C32' C31' C30' 121(2)
C31' C32' C33' 126(3)
C32' C33' N8' 119(2)
C32' C33' C34' 128(3)
N8' C33' C34' 113(2)
N9' C34' C35' 119.4(16)
N9' C34' C33' 113.2(19)
C35' C34' C33' 127(2)
C36' C35' C34' 117.8(19)
C35' C36' C37' 125(2)
C36' C37' C38' 117.5(18)
N9' C38' C37' 115.9(17)
N9' C38' C39' 116.3(17)
C37' C38' C39' 127.7(16)
C40' C39' N10' 122.2(16)
C40' C39' C38' 123.5(17)
N10' C39' C38' 114.2(15)
C39' C40' C41' 118(2)
C42' C41' C40' 116(2)
C43' C42' C41' 126(3)
C42' C43' N10' 121(3)
O1S C1S C2S 121.2(6)
O1S C1S C3S 119.7(5)
C2S C1S C3S 119.1(5)
O1T C1T C2T 106.0(5)
O1T C3T C4T 111.1(5)
P1B P1B" F2B" 155.4(12)
P1B P1B" F6B" 107.2(14)
F2B" P1B" F6B" 97.1(14)
P1B P1B" F3B" 96.8(12)
F2B" P1B" F3B" 81.5(12)
F6B" P1B" F3B" 101.0(14)
P1B P1B" F5B" 79.5(12)
F2B" P1B" F5B" 100.3(13)
F6B" P1B" F5B" 83.6(13)
F3B" P1B" F5B" 174.8(14)
P1B P1B" F1B" 63.0(10)
F2B" P1B" F1B" 92.4(12)
F6B" P1B" F1B" 169.4(16)
F3B" P1B" F1B" 84.9(11)
F5B" P1B" F1B" 90.1(12)
P1B P1B" F4B" 23.8(8)
F2B" P1B" F4B" 178.6(14)
F6B" P1B" F4B" 83.8(13)
F3B" P1B" F4B" 97.4(12)
F5B" P1B" F4B" 80.8(12)
F1B" P1B" F4B" 86.7(12)
P1B F1B" P1B" 30.3(5)
P1B" F3B" P1B 26.3(5)
P1B F4B" P1B" 19.5(7)
P1B" F5B" P1B 29.7(5)
P1B" F6B" P1B 23.9(5)
N11 C48" C49" 167(4)
C1 N1 C5 117.8(3)
C1 N1 Ru2 128.5(2)
C5 N1 Ru2 113.2(2)
C6 N2 C10 121.9(3)
C6 N2 Ru2 118.9(2)
C10 N2 Ru2 118.4(2)
C15 N3 C11 118.9(3)
C15 N3 Ru2 128.1(2)
C11 N3 Ru2 112.9(2)
C16 N4 C20 118.6(3)
C16 N4 Ru2 125.1(2)
C20 N4 Ru2 116.2(2)
N6 N5 C21 107.0(2)
N6 N5 Ru2 136.0(2)
C21 N5 Ru2 111.3(2)
N5 N6 C23 107.9(3)
N5 N6 Ru1 139.9(2)
C23 N6 Ru1 111.2(2)
C28 N7 C24 118.5(3)
C28 N7 Ru1 126.6(2)
C24 N7 Ru1 114.4(2)
C48" N11 C44 40.8(19)
C48" N11 C48 77(2)
C44 N11 C48 116.4(3)
C48" N11 Ru1 163(2)
C44 N11 Ru1 124.8(2)
C48 N11 Ru1 118.6(2)
C49 N12 Ru2 166.2(3)
C3T O1T C1T 111.8(5)
F2A P1A F4A' 169.3(13)
F2A P1A F6A 96.5(15)
F4A' P1A F6A 82.9(14)
F2A P1A F5A' 79.7(13)
F4A' P1A F5A' 89.6(12)
F6A P1A F5A' 88.0(12)
F2A P1A F1A' 87.7(11)
F4A' P1A F1A' 92.8(11)
F6A P1A F1A' 175.7(16)
F5A' P1A F1A' 91.9(12)
F2A P1A F3A 92.8(19)
F4A' P1A F3A 98(2)
F6A P1A F3A 84.5(16)
F5A' P1A F3A 168.7(14)
F1A' P1A F3A 96.2(15)
F2A P1A F3A' 99.4(16)
F4A' P1A F3A' 91.3(17)
F6A P1A F3A' 93.4(13)
F5A' P1A F3A' 178.4(16)
F1A' P1A F3A' 86.7(12)
F3A P1A F3A' 11.8(17)
F2A P1A F5A 88.6(12)
F4A' P1A F5A 80.7(14)
F6A P1A F5A 92.8(13)
F5A' P1A F5A 11(2)
F1A' P1A F5A 86.4(12)
F3A P1A F5A 177.1(18)
F3A' P1A F5A 169.2(14)
F2A P1A F6A' 87.6(12)
F4A' P1A F6A' 91.9(11)
F6A P1A F6A' 9.0(18)
F5A' P1A F6A' 87.6(13)
F1A' P1A F6A' 175.3(12)
F3A P1A F6A' 83.7(15)
F3A' P1A F6A' 93.7(12)
F5A P1A F6A' 93.8(11)
F2A P1A F1A 89.1(11)
F4A' P1A F1A 91.5(11)
F6A P1A F1A 174.4(15)
F5A' P1A F1A 93.0(13)
F1A' P1A F1A 1.7(14)
F3A P1A F1A 95.4(16)
F3A' P1A F1A 85.7(13)
F5A P1A F1A 87.2(12)
F6A' P1A F1A 176.6(12)
F2A P1A F2A' 11.0(14)
F4A' P1A F2A' 178.6(10)
F6A P1A F2A' 95.7(15)
F5A' P1A F2A' 90.5(10)
F1A' P1A F2A' 88.6(8)
F3A P1A F2A' 81.9(19)
F3A' P1A F2A' 88.6(16)
F5A P1A F2A' 99.6(13)
F6A' P1A F2A' 86.7(11)
F1A P1A F2A' 89.9(8)
F2A P1A F4A 176.9(10)
F4A' P1A F4A 9.9(19)
F6A P1A F4A 86.3(14)
F5A' P1A F4A 99.1(15)
F1A' P1A F4A 89.5(10)
F3A P1A F4A 89(2)
F3A' P1A F4A 81.7(17)
F5A P1A F4A 89.9(14)
F6A' P1A F4A 95.2(11)
F1A P1A F4A 88.1(10)
F2A' P1A F4A 170.2(13)
P1B" P1B F4B" 136.6(14)
P1B" P1B F1B" 86.7(11)
F4B" P1B F1B" 136.3(16)
P1B" P1B F4B' 126.7(7)
F4B" P1B F4B' 96.6(13)
F1B" P1B F4B' 40.1(10)
P1B" P1B F2B 41.3(6)
F4B" P1B F2B 95.7(13)
F1B" P1B F2B 126.0(10)
F4B' P1B F2B 164.5(3)
P1B" P1B F5B 130.3(6)
F4B" P1B F5B 31.6(14)
F1B" P1B F5B 130.3(10)
F4B' P1B F5B 94.7(4)
F2B P1B F5B 100.7(4)
P1B" P1B F3B' 65.4(7)
F4B" P1B F3B' 141.0(14)
F1B" P1B F3B' 39.2(9)
F4B' P1B F3B' 70.8(5)
F2B P1B F3B' 93.8(5)
F5B P1B F3B' 164.2(4)
P1B" P1B F6B' 105.8(7)
F4B" P1B F6B' 64.6(14)
F1B" P1B F6B' 104.4(9)
F4B' P1B F6B' 93.9(4)
F2B P1B F6B' 83.0(4)
F5B P1B F6B' 96.2(4)
F3B' P1B F6B' 79.2(4)
P1B" P1B F1B 66.5(8)
F4B" P1B F1B 126.2(14)
F1B" P1B F1B 68.5(9)
F4B' P1B F1B 85.6(4)
F2B P1B F1B 94.6(5)
F5B P1B F1B 94.6(4)
F3B' P1B F1B 90.5(4)
F6B' P1B F1B 169.2(4)
P1B" P1B F5B' 119.2(6)
F4B" P1B F5B' 35.7(14)
F1B" P1B F5B' 138.8(10)
F4B' P1B F5B' 105.5(5)
F2B P1B F5B' 90.0(4)
F5B P1B F5B' 11.4(4)
F3B' P1B F5B' 175.4(4)
F6B' P1B F5B' 98.8(4)
F1B P1B F5B' 91.8(4)
P1B" P1B F6B 119.9(7)
F4B" P1B F6B 51.1(14)
F1B" P1B F6B 109.0(10)
F4B' P1B F6B 88.7(4)
F2B P1B F6B 91.7(4)
F5B P1B F6B 82.4(4)
F3B' P1B F6B 90.9(4)
F6B' P1B F6B 15.1(3)
F1B P1B F6B 173.4(5)
F5B' P1B F6B 86.4(4)
P1B" P1B F3B 42.5(6)
F4B" P1B F3B 152.2(14)
F1B" P1B F3B 53.4(10)
F4B' P1B F3B 90.8(5)
F2B P1B F3B 73.9(4)
F5B P1B F3B 172.7(3)
F3B' P1B F3B 22.9(2)
F6B' P1B F3B 88.2(4)
F1B P1B F3B 81.0(4)
F5B' P1B F3B 161.7(3)
F6B P1B F3B 102.5(4)
F4C' P1C F3C' 92.0(17)
F4C' P1C F5C 56.4(9)
F3C' P1C F5C 103.3(14)
F4C' P1C F2C 117.1(11)
F3C' P1C F2C 75.7(15)
F5C P1C F2C 173.5(4)
F4C' P1C F1C 148.1(10)
F3C' P1C F1C 85.7(19)
F5C P1C F1C 93.1(3)
F2C P1C F1C 93.2(4)
F4C' P1C F6C 96.7(7)
F3C' P1C F6C 166.3(14)
F5C P1C F6C 90.3(3)
F2C P1C F6C 91.0(3)
F1C P1C F6C 92.4(2)
F4C' P1C F6C' 100.8(11)
F3C' P1C F6C' 162(2)
F5C P1C F6C' 74.1(9)
F2C P1C F6C' 108.9(9)
F1C P1C F6C' 76.6(9)
F6C P1C F6C' 23.5(8)
F4C' P1C F3C 81.1(7)
F3C' P1C F3C 14.5(14)
F5C P1C F3C 89.2(3)
F2C P1C F3C 89.3(4)
F1C P1C F3C 90.0(4)
F6C P1C F3C 177.6(4)
F6C' P1C F3C 157.7(10)
F4C' P1C F2C' 139.1(15)
F3C' P1C F2C' 90.0(15)
F5C P1C F2C' 160.0(8)
F2C P1C F2C' 25.8(8)
F1C P1C F2C' 72.8(10)
F6C P1C F2C' 76.5(9)
F6C' P1C F2C' 88.7(12)
F3C P1C F2C' 104.5(9)
F4C' P1C F4C 34.2(9)
F3C' P1C F4C 95(2)
F5C P1C F4C 89.0(2)
F2C P1C F4C 84.7(4)
F1C P1C F4C 177.7(3)
F6C P1C F4C 86.7(2)
F6C' P1C F4C 103.1(9)
F3C P1C F4C 90.9(3)
F2C' P1C F4C 104.9(10)
F4C' P1C F1C' 145.4(15)
F3C' P1C F1C' 77(2)
F5C P1C F1C' 93.7(11)
F2C P1C F1C' 92.3(10)
F1C P1C F1C' 8.6(11)
F6C P1C F1C' 100.9(10)
F6C' P1C F1C' 84.9(13)
F3C P1C F1C' 81.5(10)
F2C' P1C F1C' 74.5(13)
F4C P1C F1C' 171.9(10)
F4C' P1C F5C' 76.3(10)
F3C' P1C F5C' 90.7(18)
F5C P1C F5C' 23.8(6)
F2C P1C F5C' 160.7(7)
F1C P1C F5C' 71.9(7)
F6C P1C F5C' 101.6(6)
F6C' P1C F5C' 80.1(10)
F3C P1C F5C' 78.8(6)
F2C' P1C F5C' 144.6(13)
F4C P1C F5C' 110.4(6)
F1C' P1C F5C' 71.1(13)
N8' Ru1 N9 70.6(7)
N8' Ru1 N10 152.1(8)
N9 Ru1 N10 81.5(6)
N8' Ru1 N9' 81.9(7)
N9 Ru1 N9' 11.3(7)
N10 Ru1 N9' 70.2(7)
N8' Ru1 N7 87.5(6)
N9 Ru1 N7 92.7(7)
N10 Ru1 N7 94.1(7)
N9' Ru1 N7 92.7(7)
N8' Ru1 N11 87.8(6)
N9 Ru1 N11 91.3(7)
N10 Ru1 N11 92.8(7)
N9' Ru1 N11 92.4(7)
N7 Ru1 N11 172.50(11)
N8' Ru1 N6 102.0(6)
N9 Ru1 N6 169.0(6)
N10 Ru1 N6 105.6(6)
N9' Ru1 N6 170.2(6)
N7 Ru1 N6 78.54(10)
N11 Ru1 N6 96.75(10)
N8' Ru1 N10' 160.3(8)
N9 Ru1 N10' 89.7(7)
N10 Ru1 N10' 8.3(10)
N9' Ru1 N10' 78.4(7)
N7 Ru1 N10' 92.6(7)
N11 Ru1 N10' 93.8(7)
N6 Ru1 N10' 97.3(6)
N8' Ru1 N8 6.9(9)
N9 Ru1 N8 77.0(5)
N10 Ru1 N8 158.3(7)
N9' Ru1 N8 88.2(7)
N7 Ru1 N8 84.3(5)
N11 Ru1 N8 90.3(5)
N6 Ru1 N8 95.3(4)
N10' Ru1 N8 166.2(7)
N2 Ru2 N12 82.13(11)
N2 Ru2 N4 99.20(11)
N12 Ru2 N4 178.28(11)
N2 Ru2 N1 78.84(11)
N12 Ru2 N1 93.06(11)
N4 Ru2 N1 88.28(11)
N2 Ru2 N3 79.55(11)
N12 Ru2 N3 89.60(11)
N4 Ru2 N3 89.57(11)
N1 Ru2 N3 157.64(11)
N2 Ru2 N5 172.39(11)
N12 Ru2 N5 100.45(10)
N4 Ru2 N5 78.10(10)
N1 Ru2 N5 108.03(11)
N3 Ru2 N5 93.26(11)

loop_
_geom_bond_atom_site_label_1
_geom_bond_atom_site_label_2
_geom_bond_distance
C1 N1 1.339(5)
C1 C2 1.399(5)
C2 C3 1.386(6)
C3 C4 1.366(6)
C4 C5 1.387(5)
C5 N1 1.373(4)
C5 C6 1.468(5)
C6 N2 1.345(4)
C6 C7 1.401(5)
C7 C8 1.373(5)
C8 C9 1.387(5)
C9 C10 1.394(5)
C10 N2 1.359(4)
C10 C11 1.467(5)
C11 N3 1.365(5)
C11 C12 1.395(5)
C12 C13 1.376(6)
C13 C14 1.382(6)
C14 C15 1.396(5)
C15 N3 1.351(4)
C16 N4 1.353(4)
C16 C17 1.379(5)
C17 C18 1.394(6)
C18 C19 1.382(5)
C19 C20 1.388(5)
C20 N4 1.354(4)
C20 C21 1.451(5)
C21 N5 1.368(4)
C21 C22 1.388(5)
C22 C23 1.383(5)
C23 N6 1.372(4)
C23 C24 1.453(4)
C24 N7 1.356(4)
C24 C25 1.399(5)
C25 C26 1.376(5)
C26 C27 1.391(6)
C27 C28 1.385(5)
C28 N7 1.345(4)
N8 C29 1.309(18)
N8 C33 1.36(3)
N8 Ru1 2.194(13)
N9 C34 1.32(2)
N9 C38 1.364(15)
N9 Ru1 1.94(3)
N10 C43 1.335(16)
N10 C39 1.35(2)
N10 Ru1 1.98(2)
C29 C30 1.34(3)
C30 C31 1.41(2)
C31 C32 1.420(19)
C32 C33 1.45(3)
C33 C34 1.434(18)
C34 C35 1.41(2)
C35 C36 1.415(17)
C36 C37 1.43(2)
C37 C38 1.39(2)
C38 C39 1.460(14)
C39 C40 1.39(2)
C40 C41 1.386(17)
C41 C42 1.36(3)
C42 C43 1.48(2)
C44 N11 1.349(5)
C44 C45 1.382(5)
C45 C46 1.385(6)
C46 C47 1.378(6)
C47 C48 1.387(5)
C48 N11 1.366(5)
C49 N12 1.142(4)
C49 C50 1.450(5)
N8' C29' 1.36(2)
N8' C33' 1.45(4)
N8' Ru1 1.92(2)
N9' C34' 1.33(3)
N9' C38' 1.369(18)
N9' Ru1 2.00(2)
N10' C43' 1.35(2)
N10' C39' 1.40(3)
N10' Ru1 2.18(2)
C29' C30' 1.46(3)
C30' C31' 1.34(2)
C31' C32' 1.34(2)
C32' C33' 1.35(4)
C33' C34' 1.48(3)
C34' C35' 1.39(3)
C35' C36' 1.33(2)
C36' C37' 1.36(3)
C37' C38' 1.44(3)
C38' C39' 1.465(18)
C39' C40' 1.38(3)
C40' C41' 1.39(2)
C41' C42' 1.39(4)
C42' C43' 1.25(3)
C1S O1S 1.198(6)
C1S C2S 1.465(7)
C1S C3S 1.467(8)
C1T O1T 1.474(8)
C1T C2T 1.480(8)
C3T O1T 1.429(7)
C3T C4T 1.466(9)
F1A P1A 1.62(2)
F2A P1A 1.53(2)
F3A P1A 1.60(4)
F4A P1A 1.66(3)
F5A P1A 1.60(2)
F6A P1A 1.58(2)
F1A' P1A 1.585(17)
F2A' P1A 1.64(2)
F3A' P1A 1.60(3)
F4A' P1A 1.53(2)
F5A' P1A 1.58(2)
F6A' P1A 1.622(15)
F1B P1B 1.590(10)
F2B P1B 1.540(8)
F3B P1B 1.639(6)
F4B P1B 1.674(6)
F5B P1B 1.543(9)
F6B P1B 1.628(7)
F1B' P1B 1.642(11)
F2B' P1B 1.704(9)
F3B' P1B 1.549(6)
F4B' P1B 1.537(7)
F5B' P1B 1.627(8)
F6B' P1B 1.574(7)
P1B" P1B 0.840(9)
P1B" F2B" 1.49(2)
P1B" F6B" 1.56(2)
P1B" F3B" 1.59(2)
P1B" F5B" 1.60(2)
P1B" F1B" 1.66(2)
P1B" F4B" 1.72(2)
F1B" P1B 1.486(19)
F3B" P1B 1.88(2)
F4B" P1B 1.01(2)
F5B" P1B 1.67(2)
F6B" P1B 1.98(2)
C48" N11 1.00(3)
C48" C49" 1.52(5)
F1C P1C 1.572(5)
F2C P1C 1.570(6)
F3C P1C 1.605(7)
F4C P1C 1.622(4)
F5C P1C 1.549(4)
F6C P1C 1.581(4)
F1C' P1C 1.87(3)
F2C' P1C 1.62(3)
F3C' P1C 1.50(5)
F4C' P1C 1.487(17)
F5C' P1C 1.87(2)
F6C' P1C 1.59(2)
N1 Ru2 2.081(3)
N2 Ru2 1.969(3)
N3 Ru2 2.082(3)
N4 Ru2 2.058(3)
N5 N6 1.358(4)
N5 Ru2 2.127(3)
N6 Ru1 2.102(3)
N7 Ru1 2.069(3)
N11 Ru1 2.091(3)
N12 Ru2 2.041(3)

loop_
_geom_torsion_atom_site_label_1
_geom_torsion_atom_site_label_2
_geom_torsion_atom_site_label_3
_geom_torsion_atom_site_label_4
_geom_torsion
N1 C1 C2 C3 2.1(6)
C1 C2 C3 C4 -4.5(6)
C2 C3 C4 C5 1.2(6)
C3 C4 C5 N1 4.7(6)
C3 C4 C5 C6 -170.6(4)
N1 C5 C6 N2 -3.6(4)
C4 C5 C6 N2 172.0(3)
N1 C5 C6 C7 178.6(3)
C4 C5 C6 C7 -5.9(5)
N2 C6 C7 C8 -0.8(5)
C5 C6 C7 C8 176.9(3)
C6 C7 C8 C9 2.3(5)
C7 C8 C9 C10 -0.9(5)
C8 C9 C10 N2 -1.9(5)
C8 C9 C10 C11 178.0(3)
N2 C10 C11 N3 4.0(4)
C9 C10 C11 N3 -175.9(3)
N2 C10 C11 C12 -175.5(3)
C9 C10 C11 C12 4.6(5)
N3 C11 C12 C13 -3.5(5)
C10 C11 C12 C13 175.9(3)
C11 C12 C13 C14 0.8(6)
C12 C13 C14 C15 1.3(6)
C13 C14 C15 N3 -0.8(6)
N4 C16 C17 C18 0.0(6)
C16 C17 C18 C19 -1.9(6)
C17 C18 C19 C20 1.0(6)
C18 C19 C20 N4 1.8(6)
C18 C19 C20 C21 -178.8(3)
N4 C20 C21 N5 -8.1(4)
C19 C20 C21 N5 172.5(3)
N4 C20 C21 C22 165.5(3)
C19 C20 C21 C22 -13.9(6)
N5 C21 C22 C23 0.5(4)
C20 C21 C22 C23 -173.3(3)
C21 C22 C23 N6 -1.3(4)
C21 C22 C23 C24 170.7(4)
N6 C23 C24 N7 -3.3(5)
C22 C23 C24 N7 -174.9(4)
N6 C23 C24 C25 173.0(3)
C22 C23 C24 C25 1.5(6)
N7 C24 C25 C26 1.8(6)
C23 C24 C25 C26 -174.3(4)
C24 C25 C26 C27 -0.1(6)
C25 C26 C27 C28 -1.1(6)
C26 C27 C28 N7 0.8(6)
C33 N8 C29 C30 -4(3)
Ru1 N8 C29 C30 -178.2(14)
N8 C29 C30 C31 4(3)
C29 C30 C31 C32 -2(3)
C30 C31 C32 C33 -1(3)
C29 N8 C33 C34 -178.2(18)
Ru1 N8 C33 C34 -3(2)
C29 N8 C33 C32 1(3)
Ru1 N8 C33 C32 176.4(17)
C31 C32 C33 N8 1(3)
C31 C32 C33 C34 -179.6(19)
C38 N9 C34 C35 -3(3)
Ru1 N9 C34 C35 -178.1(13)
C38 N9 C34 C33 174.8(19)
Ru1 N9 C34 C33 0(3)
N8 C33 C34 N9 2(3)
C32 C33 C34 N9 -177(2)
N8 C33 C34 C35 -179.9(19)
C32 C33 C34 C35 1(3)
N9 C34 C35 C36 1(3)
C33 C34 C35 C36 -176.2(17)
C34 C35 C36 C37 1(2)
C35 C36 C37 C38 -1(2)
C34 N9 C38 C37 3(3)
Ru1 N9 C38 C37 178.5(12)
C34 N9 C38 C39 -177.7(18)
Ru1 N9 C38 C39 -2(2)
C36 C37 C38 N9 -1(2)
C36 C37 C38 C39 179.6(14)
C43 N10 C39 C40 -4(3)
Ru1 N10 C39 C40 178.9(15)
C43 N10 C39 C38 175.6(17)
Ru1 N10 C39 C38 -2(2)
N9 C38 C39 N10 3(2)
C37 C38 C39 N10 -178.1(17)
N9 C38 C39 C40 -178.2(19)
C37 C38 C39 C40 1(3)
N10 C39 C40 C41 -2(3)
C38 C39 C40 C41 179.0(15)
C39 C40 C41 C42 6(3)
C40 C41 C42 C43 -4(3)
C39 N10 C43 C42 6(3)
Ru1 N10 C43 C42 -177(2)
C41 C42 C43 N10 -2(3)
N11 C44 C45 C46 -2.5(6)
C44 C45 C46 C47 0.6(6)
C45 C46 C47 C48 1.1(6)
C46 C47 C48 N11 -1.2(6)
C33' N8' C29' C30' 7(3)
Ru1 N8' C29' C30' -169.3(16)
N8' C29' C30' C31' -7(3)
C29' C30' C31' C32' 2(3)
C30' C31' C32' C33' 1(4)
C31' C32' C33' N8' 0(5)
C31' C32' C33' C34' 174(2)
C29' N8' C33' C32' -3(4)
Ru1 N8' C33' C32' 174(2)
C29' N8' C33' C34' -179(2)
Ru1 N8' C33' C34' -2(3)
C38' N9' C34' C35' -2(4)
Ru1 N9' C34' C35' -178.9(15)
C38' N9' C34' C33' 178(2)
Ru1 N9' C34' C33' 2(3)
C32' C33' C34' N9' -175(3)
N8' C33' C34' N9' 0(3)
C32' C33' C34' C35' 6(4)
N8' C33' C34' C35' -179(2)
N9' C34' C35' C36' 1(3)
C33' C34' C35' C36' -179(2)
C34' C35' C36' C37' 3(3)
C35' C36' C37' C38' -5(4)
C34' N9' C38' C37' -1(3)
Ru1 N9' C38' C37' 176.0(15)
C34' N9' C38' C39' -178(2)
Ru1 N9' C38' C39' -1(2)
C36' C37' C38' N9' 4(3)
C36' C37' C38' C39' -178.8(19)
C43' N10' C39' C40' 0(3)
Ru1 N10' C39' C40' 176.6(17)
C43' N10' C39' C38' -178.7(19)
Ru1 N10' C39' C38' -2(2)
N9' C38' C39' C40' -176(2)
C37' C38' C39' C40' 7(3)
N9' C38' C39' N10' 2(3)
C37' C38' C39' N10' -175(2)
N10' C39' C40' C41' 4(3)
C38' C39' C40' C41' -177.2(18)
C39' C40' C41' C42' -4(3)
C40' C41' C42' C43' 1(5)
C41' C42' C43' N10' 4(5)
C39' N10' C43' C42' -4(4)
Ru1 N10' C43' C42' -180(3)
F2B" P1B" F1B" P1B -178.5(13)
F6B" P1B" F1B" P1B -24(8)
F3B" P1B" F1B" P1B 100.3(12)
F5B" P1B" F1B" P1B -78.2(12)
F4B" P1B" F1B" P1B 2.6(9)
F2B" P1B" F3B" P1B -155.2(12)
F6B" P1B" F3B" P1B 109.1(15)
F5B" P1B" F3B" P1B -45(15)
F1B" P1B" F3B" P1B -62.0(10)
F4B" P1B" F3B" P1B 24.0(8)
F2B" P1B" F4B" P1B -57(56)
F6B" P1B" F4B" P1B 169(3)
F3B" P1B" F4B" P1B -90(2)
F5B" P1B" F4B" P1B 85(2)
F1B" P1B" F4B" P1B -6(2)
F2B" P1B" F5B" P1B 155.0(12)
F6B" P1B" F5B" P1B -108.9(14)
F3B" P1B" F5B" P1B 45(15)
F1B" P1B" F5B" P1B 62.5(10)
F4B" P1B" F5B" P1B -24.1(8)
F2B" P1B" F6B" P1B 176.6(16)
F3B" P1B" F6B" P1B -100.8(14)
F5B" P1B" F6B" P1B 77.0(13)
F1B" P1B" F6B" P1B 23(8)
F4B" P1B" F6B" P1B -4.4(11)
C2 C1 N1 C5 3.6(5)
C2 C1 N1 Ru2 175.3(3)
C4 C5 N1 C1 -7.0(5)
C6 C5 N1 C1 168.7(3)
C4 C5 N1 Ru2 -180.0(3)
C6 C5 N1 Ru2 -4.3(3)
C7 C6 N2 C10 -2.0(4)
C5 C6 N2 C10 179.9(3)
C7 C6 N2 Ru2 -171.4(2)
C5 C6 N2 Ru2 10.6(3)
C9 C10 N2 C6 3.4(4)
C11 C10 N2 C6 -176.5(3)
C9 C10 N2 Ru2 172.8(2)
C11 C10 N2 Ru2 -7.1(3)
C14 C15 N3 C11 -1.8(5)
C14 C15 N3 Ru2 -177.3(3)
C12 C11 N3 C15 3.9(5)
C10 C11 N3 C15 -175.5(3)
C12 C11 N3 Ru2 -179.9(2)
C10 C11 N3 Ru2 0.6(3)
C17 C16 N4 C20 2.7(5)
C17 C16 N4 Ru2 -173.8(3)
C19 C20 N4 C16 -3.7(5)
C21 C20 N4 C16 176.9(3)
C19 C20 N4 Ru2 173.2(3)
C21 C20 N4 Ru2 -6.2(4)
C22 C21 N5 N6 0.4(4)
C20 C21 N5 N6 175.3(3)
C22 C21 N5 Ru2 -157.4(2)
C20 C21 N5 Ru2 17.5(3)
C21 N5 N6 C23 -1.2(3)
Ru2 N5 N6 C23 148.4(2)
C21 N5 N6 Ru1 165.7(3)
Ru2 N5 N6 Ru1 -44.8(5)
C22 C23 N6 N5 1.6(4)
C24 C23 N6 N5 -171.8(3)
C22 C23 N6 Ru1 -169.4(2)
C24 C23 N6 Ru1 17.3(4)
C27 C28 N7 C24 0.8(6)
C27 C28 N7 Ru1 -171.0(3)
C25 C24 N7 C28 -2.1(5)
C23 C24 N7 C28 174.4(3)
C25 C24 N7 Ru1 170.6(3)
C23 C24 N7 Ru1 -12.9(4)
C49" C48" N11 C44 139(18)
C49" C48" N11 C48 -25(15)
C49" C48" N11 Ru1 173(10)
C45 C44 N11 C48" -15(3)
C45 C44 N11 C48 2.4(6)
C45 C44 N11 Ru1 176.8(3)
C47 C48 N11 C48" 11(2)
C47 C48 N11 C44 -0.5(5)
C47 C48 N11 Ru1 -175.3(3)
C50 C49 N12 Ru2 103(22)
C4T C3T O1T C1T 175.6(6)
C2T C1T O1T C3T -178.9(5)
F2B" P1B" P1B F4B" 177(3)
F6B" P1B" P1B F4B" -11(3)
F3B" P1B" P1B F4B" 93(2)
F5B" P1B" P1B F4B" -91(2)
F1B" P1B" P1B F4B" 174(2)
F2B" P1B" P1B F1B" 4(3)
F6B" P1B" P1B F1B" 175.4(16)
F3B" P1B" P1B F1B" -80.7(12)
F5B" P1B" P1B F1B" 95.5(11)
F4B" P1B" P1B F1B" -174(2)
F2B" P1B" P1B F4B' 0(4)
F6B" P1B" P1B F4B' 172.1(12)
F3B" P1B" P1B F4B' -84.1(10)
F5B" P1B" P1B F4B' 92.2(10)
F1B" P1B" P1B F4B' -3.3(11)
F4B" P1B" P1B F4B' -177(2)
F2B" P1B" P1B F2B 167(4)
F6B" P1B" P1B F2B -21.4(12)
F3B" P1B" P1B F2B 82.4(12)
F5B" P1B" P1B F2B -101.3(12)
F1B" P1B" P1B F2B 163.2(13)
F4B" P1B" P1B F2B -10(3)
F2B" P1B" P1B F5B -140(3)
F6B" P1B" P1B F5B 32.2(17)
F3B" P1B" P1B F5B 136.0(9)
F5B" P1B" P1B F5B -47.7(11)
F1B" P1B" P1B F5B -143.3(11)
F4B" P1B" P1B F5B 43(2)
F2B" P1B" P1B F3B' 38(3)
F6B" P1B" P1B F3B' -150.4(15)
F3B" P1B" P1B F3B' -46.6(8)
F5B" P1B" P1B F3B' 129.7(10)
F1B" P1B" P1B F3B' 34.1(9)
F4B" P1B" P1B F3B' -139(2)
F2B" P1B" P1B F6B' 108(3)
F6B" P1B" P1B F6B' -80.6(13)
F3B" P1B" P1B F6B' 23.3(10)
F5B" P1B" P1B F6B' -160.5(9)
F1B" P1B" P1B F6B' 104.0(9)
F4B" P1B" P1B F6B' -70(2)
F2B" P1B" P1B F1B -64(3)
F6B" P1B" P1B F1B 107.5(13)
F3B" P1B" P1B F1B -148.7(10)
F5B" P1B" P1B F1B 27.6(8)
F1B" P1B" P1B F1B -67.9(9)
F4B" P1B" P1B F1B 118(2)
F2B" P1B" P1B F5B' -143(3)
F6B" P1B" P1B F5B' 29.3(15)
F3B" P1B" P1B F5B' 133.1(9)
F5B" P1B" P1B F5B' -50.6(10)
F1B" P1B" P1B F5B' -146.2(10)
F4B" P1B" P1B F5B' 40(2)
F2B" P1B" P1B F6B 114(3)
F6B" P1B" P1B F6B -74.5(14)
F3B" P1B" P1B F6B 29.3(11)
F5B" P1B" P1B F6B -154.4(9)
F1B" P1B" P1B F6B 110.0(10)
F4B" P1B" P1B F6B -64(2)
F2B" P1B" P1B F3B 39(3)
F6B" P1B" P1B F3B -149.7(17)
F3B" P1B" P1B F3B -45.8(9)
F5B" P1B" P1B F3B 130.4(12)
F1B" P1B" P1B F3B 34.9(12)
F4B" P1B" P1B F3B -139(2)
P1B" F4B" P1B F1B" 171(3)
P1B" F4B" P1B F4B' 177.5(19)
P1B" F4B" P1B F2B 6.9(17)
P1B" F4B" P1B F5B -94(3)
P1B" F4B" P1B F3B' 110(3)
P1B" F4B" P1B F6B' 86.3(19)
P1B" F4B" P1B F1B -93(2)
P1B" F4B" P1B F5B' -75(3)
P1B" F4B" P1B F6B 94(2)
P1B" F4B" P1B F3B 73(3)
P1B" F1B" P1B F4B" -174(2)
P1B" F1B" P1B F4B' 175.9(14)
P1B" F1B" P1B F2B -13.7(10)
P1B" F1B" P1B F5B 143.2(11)
P1B" F1B" P1B F3B' -53.8(14)
P1B" F1B" P1B F6B' -105.4(8)
P1B" F1B" P1B F1B 66.0(8)
P1B" F1B" P1B F5B' 132.5(13)
P1B" F1B" P1B F6B -120.5(8)
P1B" F1B" P1B F3B -28.8(10)
C29' N8' Ru1 N9 179(2)
C33' N8' Ru1 N9 2.7(18)
C29' N8' Ru1 N10 179(2)
C33' N8' Ru1 N10 3(3)
C29' N8' Ru1 N9' 178(2)
C33' N8' Ru1 N9' 2.1(18)
C29' N8' Ru1 N7 85(2)
C33' N8' Ru1 N7 -91.0(18)
C29' N8' Ru1 N11 -89(2)
C33' N8' Ru1 N11 94.8(18)
C29' N8' Ru1 N6 7(2)
C33' N8' Ru1 N6 -168.8(17)
C29' N8' Ru1 N10' 176(3)
C33' N8' Ru1 N10' 0(4)
C29' N8' Ru1 N8 22(8)
C33' N8' Ru1 N8 -154(10)
C34 N9 Ru1 N8' -3.8(18)
C38 N9 Ru1 N8' -179.2(19)
C34 N9 Ru1 N10 176(2)
C38 N9 Ru1 N10 0.9(16)
C34 N9 Ru1 N9' 173(8)
C38 N9 Ru1 N9' -2(5)
C34 N9 Ru1 N7 82.6(19)
C38 N9 Ru1 N7 -92.8(15)
C34 N9 Ru1 N11 -91.0(19)
C38 N9 Ru1 N11 93.5(15)
C34 N9 Ru1 N6 46(4)
C38 N9 Ru1 N6 -130(2)
C34 N9 Ru1 N10' 175(2)
C38 N9 Ru1 N10' -0.2(17)
C34 N9 Ru1 N8 -0.9(18)
C38 N9 Ru1 N8 -176.4(17)
C43 N10 Ru1 N8' -177.0(17)
C39 N10 Ru1 N8' 0(3)
C43 N10 Ru1 N9 -177(2)
C39 N10 Ru1 N9 0.6(18)
C43 N10 Ru1 N9' -176(2)
C39 N10 Ru1 N9' 1.2(16)
C43 N10 Ru1 N7 -84.6(19)
C39 N10 Ru1 N7 92.7(17)
C43 N10 Ru1 N11 92.4(19)
C39 N10 Ru1 N11 -90.3(17)
C43 N10 Ru1 N6 -5(2)
C39 N10 Ru1 N6 171.9(16)
C43 N10 Ru1 N10' -5(8)
C39 N10 Ru1 N10' 172(12)
C43 N10 Ru1 N8 -169.7(16)
C39 N10 Ru1 N8 8(4)
C34' N9' Ru1 N8' -2.1(19)
C38' N9' Ru1 N8' -179.2(18)
C34' N9' Ru1 N9 -5(5)
C38' N9' Ru1 N9 178(8)
C34' N9' Ru1 N10 178(2)
C38' N9' Ru1 N10 1.3(16)
C34' N9' Ru1 N7 84.9(18)
C38' N9' Ru1 N7 -92.1(16)
C34' N9' Ru1 N11 -89.6(18)
C38' N9' Ru1 N11 93.4(16)
C34' N9' Ru1 N6 112(4)
C38' N9' Ru1 N6 -65(5)
C34' N9' Ru1 N10' 177(2)
C38' N9' Ru1 N10' 0.0(17)
C34' N9' Ru1 N8 0.7(19)
C38' N9' Ru1 N8 -176.4(17)
C28 N7 Ru1 N8' 86.3(7)
C24 N7 Ru1 N8' -85.7(7)
C28 N7 Ru1 N9 15.9(5)
C24 N7 Ru1 N9 -156.2(5)
C28 N7 Ru1 N10 -65.8(6)
C24 N7 Ru1 N10 122.2(6)
C28 N7 Ru1 N9' 4.6(7)
C24 N7 Ru1 N9' -167.5(7)
C28 N7 Ru1 N11 137.5(8)
C24 N7 Ru1 N11 -34.6(10)
C28 N7 Ru1 N6 -170.9(3)
C24 N7 Ru1 N6 17.0(2)
C28 N7 Ru1 N10' -73.9(7)
C24 N7 Ru1 N10' 114.0(6)
C28 N7 Ru1 N8 92.5(5)
C24 N7 Ru1 N8 -79.5(5)
C48" N11 Ru1 N8' -145(7)
C44 N11 Ru1 N8' -118.3(7)
C48 N11 Ru1 N8' 56.0(7)
C48" N11 Ru1 N9 -74(7)
C44 N11 Ru1 N9 -47.7(6)
C48 N11 Ru1 N9 126.6(5)
C48" N11 Ru1 N10 7(7)
C44 N11 Ru1 N10 33.8(6)
C48 N11 Ru1 N10 -151.9(6)
C48" N11 Ru1 N9' -63(7)
C44 N11 Ru1 N9' -36.5(7)
C48 N11 Ru1 N9' 137.8(7)
C48" N11 Ru1 N7 164(7)
C44 N11 Ru1 N7 -169.4(8)
C48 N11 Ru1 N7 4.9(10)
C48" N11 Ru1 N6 113(7)
C44 N11 Ru1 N6 139.9(3)
C48 N11 Ru1 N6 -45.8(3)
C48" N11 Ru1 N10' 15(7)
C44 N11 Ru1 N10' 42.0(7)
C48 N11 Ru1 N10' -143.7(7)
C48" N11 Ru1 N8 -151(7)
C44 N11 Ru1 N8 -124.8(5)
C48 N11 Ru1 N8 49.5(5)
N5 N6 Ru1 N8' -99.8(7)
C23 N6 Ru1 N8' 66.8(7)
N5 N6 Ru1 N9 -147(3)
C23 N6 Ru1 N9 20(3)
N5 N6 Ru1 N10 84.2(8)
C23 N6 Ru1 N10 -109.3(8)
N5 N6 Ru1 N9' 148(4)
C23 N6 Ru1 N9' -46(4)
N5 N6 Ru1 N7 175.3(3)
C23 N6 Ru1 N7 -18.1(2)
N5 N6 Ru1 N11 -10.6(3)
C23 N6 Ru1 N11 156.0(2)
N5 N6 Ru1 N10' 84.1(8)
C23 N6 Ru1 N10' -109.3(8)
N5 N6 Ru1 N8 -101.6(6)
C23 N6 Ru1 N8 65.0(5)
C43' N10' Ru1 N8' 179(2)
C39' N10' Ru1 N8' 4(4)
C43' N10' Ru1 N9 177(2)
C39' N10' Ru1 N9 0.9(19)
C43' N10' Ru1 N10 168(12)
C39' N10' Ru1 N10 -7(9)
C43' N10' Ru1 N9' 177(2)
C39' N10' Ru1 N9' 1.3(18)
C43' N10' Ru1 N7 -91(2)
C39' N10' Ru1 N7 93.6(18)
C43' N10' Ru1 N11 85(2)
C39' N10' Ru1 N11 -90.3(18)
C43' N10' Ru1 N6 -12(2)
C39' N10' Ru1 N6 172.4(17)
C43' N10' Ru1 N8 -168(3)
C39' N10' Ru1 N8 17(5)
C29 N8 Ru1 N8' -161(11)
C33 N8 Ru1 N8' 25(8)
C29 N8 Ru1 N9 177(2)
C33 N8 Ru1 N9 2.1(16)
C29 N8 Ru1 N10 170(2)
C33 N8 Ru1 N10 -5(3)
C29 N8 Ru1 N9' 175.8(19)
C33 N8 Ru1 N9' 0.9(16)
C29 N8 Ru1 N7 82.8(18)
C33 N8 Ru1 N7 -92.0(15)
C29 N8 Ru1 N11 -91.9(18)
C33 N8 Ru1 N11 93.3(15)
C29 N8 Ru1 N6 4.9(18)
C33 N8 Ru1 N6 -169.9(15)
C29 N8 Ru1 N10' 161(3)
C33 N8 Ru1 N10' -14(4)
C6 N2 Ru2 N12 84.6(2)
C10 N2 Ru2 N12 -85.2(2)
C6 N2 Ru2 N4 -96.5(2)
C10 N2 Ru2 N4 93.7(2)
C6 N2 Ru2 N1 -10.1(2)
C10 N2 Ru2 N1 -179.9(2)
C6 N2 Ru2 N3 175.6(2)
C10 N2 Ru2 N3 5.9(2)
C6 N2 Ru2 N5 -165.1(7)
C10 N2 Ru2 N5 25.2(9)
C49 N12 Ru2 N2 18.9(11)
C49 N12 Ru2 N4 -122(4)
C49 N12 Ru2 N1 97.1(11)
C49 N12 Ru2 N3 -60.7(11)
C49 N12 Ru2 N5 -153.9(11)
C16 N4 Ru2 N2 15.7(3)
C20 N4 Ru2 N2 -160.8(2)
C16 N4 Ru2 N12 156(4)
C20 N4 Ru2 N12 -20(4)
C16 N4 Ru2 N1 -62.7(3)
C20 N4 Ru2 N1 120.8(2)
C16 N4 Ru2 N3 95.1(3)
C20 N4 Ru2 N3 -81.5(2)
C16 N4 Ru2 N5 -171.5(3)
C20 N4 Ru2 N5 11.9(2)
C1 N1 Ru2 N2 -164.6(3)
C5 N1 Ru2 N2 7.5(2)
C1 N1 Ru2 N12 114.1(3)
C5 N1 Ru2 N12 -73.9(2)
C1 N1 Ru2 N4 -64.9(3)
C5 N1 Ru2 N4 107.2(2)
C1 N1 Ru2 N3 -149.5(3)
C5 N1 Ru2 N3 22.6(4)
C1 N1 Ru2 N5 12.0(3)
C5 N1 Ru2 N5 -175.9(2)
C15 N3 Ru2 N2 172.4(3)
C11 N3 Ru2 N2 -3.3(2)
C15 N3 Ru2 N12 -105.5(3)
C11 N3 Ru2 N12 78.7(2)
C15 N3 Ru2 N4 73.0(3)
C11 N3 Ru2 N4 -102.8(2)
C15 N3 Ru2 N1 157.4(3)
C11 N3 Ru2 N1 -18.4(4)
C15 N3 Ru2 N5 -5.1(3)
C11 N3 Ru2 N5 179.2(2)
N6 N5 Ru2 N2 -94.3(8)
C21 N5 Ru2 N2 54.3(8)
N6 N5 Ru2 N12 14.9(3)
C21 N5 Ru2 N12 163.5(2)
N6 N5 Ru2 N4 -164.2(3)
C21 N5 Ru2 N4 -15.5(2)
N6 N5 Ru2 N1 111.6(3)
C21 N5 Ru2 N1 -99.7(2)
N6 N5 Ru2 N3 -75.3(3)
C21 N5 Ru2 N3 73.3(2)
